data_2208768
loop_
_publ_author_name
'Mingtian Li'
'Xucheng Fu'
'Chenggang Wang'

_publ_section_title
;
 Triaqua(2,2'-bipyridine)maleatonickel(II) monohydrate
;
_journal_coeditor_code XU2010
_journal_issue 4
_journal_name_full 'Acta Crystallographica Section E'
_journal_page_first m865
_journal_page_last m866
_journal_paper_doi 10.1107/S1600536806010269
_journal_volume 62
_journal_year 2006
_chemical_formula_iupac '[Ni (C10 H8 N2)2 (C4 H2 O4)(H2 O)3],H2O'
_chemical_formula_moiety 'C14 H16 N2 Ni O7, H2 O'
_chemical_formula_sum 'C14 H18 N2 Ni O8'
_chemical_formula_weight 401.01
_chemical_name_systematic
;
 [Trisaqua(2,2^'^-bipyridine)maleatonickel(II)] hydrate
;
_space_group_IT_number 14
_symmetry_cell_setting monoclinic
_symmetry_space_group_name_Hall '-P 2ybc'
_symmetry_space_group_name_H-M 'P 1 21/c 1'
_atom_sites_solution_hydrogens geom
_atom_sites_solution_primary direct
_atom_sites_solution_secondary difmap
_audit_creation_method SHELXL-97
_cell_angle_alpha 90.00
_cell_angle_beta 97.73(3)
_cell_angle_gamma 90.00
_cell_formula_units_Z 4
_cell_length_a 9.4941(19)
_cell_length_b 7.6031(15)
_cell_length_c 23.408(5)
_cell_measurement_reflns_used 3123
_cell_measurement_temperature 292(2)
_cell_measurement_theta_max 27.8
_cell_measurement_theta_min 2.6
_cell_volume 1674.3(6)
_computing_cell_refinement 'SAINT (Bruker, 2000)'
_computing_data_collection 'SMART (Bruker, 2000)'
_computing_data_reduction SAINT
_computing_molecular_graphics 'SHELXTL (Bruker, 1997)'
_computing_publication_material SHELXTL
_computing_structure_refinement 'SHELXL-97 (Sheldrick, 1997)'
_computing_structure_solution 'SHELXS-97 (Sheldrick, 1997)'
_diffrn_ambient_temperature 292(2)
_diffrn_measured_fraction_theta_full 0.99
_diffrn_measured_fraction_theta_max 0.99
_diffrn_measurement_device_type 'Bruker SMART CCD area-detector'
_diffrn_measurement_method '\f and \w scans'
_diffrn_radiation_monochromator graphite
_diffrn_radiation_source 'fine-focus sealed tube'
_diffrn_radiation_type MoK\a
_diffrn_radiation_wavelength 0.71073
_diffrn_reflns_av_R_equivalents 0.040
_diffrn_reflns_av_sigmaI/netI 0.046
_diffrn_reflns_limit_h_max 7
_diffrn_reflns_limit_h_min -11
_diffrn_reflns_limit_k_max 9
_diffrn_reflns_limit_k_min -9
_diffrn_reflns_limit_l_max 29
_diffrn_reflns_limit_l_min -20
_diffrn_reflns_number 10268
_diffrn_reflns_theta_full 26.5
_diffrn_reflns_theta_max 26.5
_diffrn_reflns_theta_min 1.8
_diffrn_standards_interval_count 0
_diffrn_standards_interval_time 0
_diffrn_standards_number 0
_exptl_absorpt_coefficient_mu 1.204
_exptl_absorpt_correction_T_max 0.890
_exptl_absorpt_correction_T_min 0.642
_exptl_absorpt_correction_type multi-scan
_exptl_absorpt_process_details 'SADABS (Sheldrick, 2002)'
_exptl_crystal_colour green
_exptl_crystal_density_diffrn 1.591
_exptl_crystal_density_method 'not measured'
_exptl_crystal_description needle
_exptl_crystal_F_000 832
_exptl_crystal_size_max 0.40
_exptl_crystal_size_mid 0.10
_exptl_crystal_size_min 0.10
_refine_diff_density_max 0.97
_refine_diff_density_min -0.37
_refine_ls_extinction_method none
_refine_ls_goodness_of_fit_ref 1.045
_refine_ls_hydrogen_treatment mixed
_refine_ls_matrix_type full
_refine_ls_number_parameters 250
_refine_ls_number_reflns 3438
_refine_ls_number_restraints 10
_refine_ls_restrained_S_all 1.045
_refine_ls_R_factor_all 0.064
_refine_ls_R_factor_gt 0.051
_refine_ls_shift/su_max 0.001
_refine_ls_shift/su_mean 0.000
_refine_ls_structure_factor_coef Fsqd
_refine_ls_weighting_details 'calc w=1/[\s^2^(Fo^2^)+(0.0815P)^2^+0.6287P] where P=(Fo^2^+2Fc^2^)/3'
_refine_ls_weighting_scheme calc
_refine_ls_wR_factor_gt 0.132
_refine_ls_wR_factor_ref 0.141
_reflns_number_gt 2764
_reflns_number_total 3438
_reflns_threshold_expression I>2\s(I)
_cod_data_source_file xu2010.cif
_cod_data_source_block I
_cod_depositor_comments
;
The following automatic conversions were performed:
'_symmetry_cell_setting' value 'Monoclinic' changed to 'monoclinic'
according to '/home/saulius/struct/CIF-dictionaries/cif_core.dic'
dictionary named 'cif_core.dic' version 2.4.1 from
2010-06-29.

'_geom_bond_publ_flag' value 'YES' changed to 'yes' according
to '/home/saulius/struct/CIF-dictionaries/cif_core.dic' dictionary named
'cif_core.dic' version 2.4.1 from 2010-06-29 (6
times).

'_geom_angle_publ_flag' value 'YES' changed to 'yes' according to
'/home/saulius/struct/CIF-dictionaries/cif_core.dic' dictionary named
'cif_core.dic' version 2.4.1 from 2010-06-29 (4 times).

Automatic conversion script
Id: cif_fix_enum 1527 2010-12-29 10:47:43Z saulius 

The following automatic conversions were performed:

'_symmetry_cell_setting' value 'Monoclinic' changed to 'monoclinic'
according to /home/saulius/struct/CIF-dictionaries/cif_core.dic
dictionary named 'cif_core.dic' version 2.4.1 from
2010-06-29.

'_geom_bond_publ_flag' value 'YES' changed to 'yes'
according to /home/saulius/struct/CIF-dictionaries/cif_core.dic
dictionary named 'cif_core.dic' version 2.4.1 from 2010-06-29 (6
times).

'_geom_angle_publ_flag' value 'YES' changed to 'yes'
according to /home/saulius/struct/CIF-dictionaries/cif_core.dic
dictionary named 'cif_core.dic' version 2.4.1 from 2010-06-29 (4
times).

Automatic conversion script
Id: cif_fix_values 1715 2011-07-08 13:25:40Z adriana 
;
_cod_original_sg_symbol_H-M 'P 21/c'
_cod_database_code 2208768
_cod_database_fobs_code 2208768

loop_
_symmetry_equiv_pos_as_xyz
'x, y, z'
'-x, y+1/2, -z+1/2'
'-x, -y, -z'
'x, -y-1/2, z-1/2'

loop_
_atom_site_type_symbol
_atom_site_label
_atom_site_fract_x
_atom_site_fract_y
_atom_site_fract_z
_atom_site_U_iso_or_equiv
_atom_site_adp_type
_atom_site_calc_flag
_atom_site_refinement_flags
_atom_site_occupancy
Ni Ni1 0.57065(4) 0.76998(5) 0.868778(17) 0.02483(17) Uani d D 1
N N1 0.4006(3) 0.7363(3) 0.90685(13) 0.0295(6) Uani d . 1
N N2 0.6833(3) 0.7737(3) 0.95463(12) 0.0291(6) Uani d . 1
O O1 0.7428(3) 0.7887(3) 0.83295(10) 0.0320(5) Uani d . 1
O O5 0.5908(3) 0.4997(3) 0.86511(11) 0.0361(6) Uani d D 1
H H5B 0.527(3) 0.449(5) 0.8449(15) 0.054 Uiso d D 1
H H5A 0.671(2) 0.468(5) 0.8617(17) 0.054 Uiso d D 1
O O6 0.5673(3) 1.0437(3) 0.87611(10) 0.0345(6) Uani d D 1
H H6B 0.510(3) 1.078(4) 0.8494(12) 0.052 Uiso d D 1
H H6A 0.6501(17) 1.072(4) 0.8746(18) 0.052 Uiso d D 1
O O7 0.4362(3) 0.7725(3) 0.78618(11) 0.0341(6) Uani d D 1
H H7A 0.485(5) 0.760(5) 0.7607(16) 0.051 Uiso d D 1
H H7B 0.385(4) 0.859(6) 0.7761(18) 0.051 Uiso d . 1
C C1 0.2606(4) 0.6998(5) 0.87972(18) 0.0430(9) Uani d . 1
H H1 0.2416 0.7060 0.8397 0.052 Uiso calc R 1
C C2 0.1593(4) 0.6583(6) 0.9085(2) 0.0518(11) Uani d . 1
H H2 0.0672 0.6332 0.8915 0.062 Uiso calc R 1
C C3 0.2019(4) 0.6550(6) 0.9682(2) 0.0534(11) Uani d . 1
H H3 0.1331 0.6270 0.9915 0.064 Uiso calc R 1
C C4 0.3441(5) 0.6915(5) 0.99661(19) 0.0469(10) Uani d . 1
H H4A 0.3651 0.6854 1.0365 0.056 Uiso calc R 1
C C5 0.4422(4) 0.7333(4) 0.96469(16) 0.0324(8) Uani d . 1
C C6 0.5988(4) 0.7690(4) 0.99171(15) 0.0309(8) Uani d . 1
C C7 0.6567(5) 0.7996(6) 1.04982(18) 0.0496(10) Uani d . 1
H H7 0.5937 0.7989 1.0770 0.060 Uiso calc R 1
C C8 0.8028(5) 0.8314(6) 1.07055(18) 0.0516(10) Uani d . 1
H H8 0.8336 0.8503 1.1095 0.062 Uiso calc R 1
C C9 0.8904(4) 0.8329(6) 1.03295(17) 0.0463(9) Uani d . 1
H H9 0.9875 0.8513 1.0427 0.056 Uiso calc R 1
C C10 0.8262(4) 0.8040(5) 0.97566(16) 0.0386(8) Uani d . 1
H H10 0.8879 0.8054 0.9480 0.046 Uiso calc R 1
C C11 0.8211(3) 0.9213(4) 0.82860(14) 0.0291(7) Uani d . 1
C C12 0.8991(4) 0.9179(4) 0.78264(16) 0.0381(8) Uani d . 1
H H12 0.9819 0.9841 0.7844 0.046 Uiso calc R 1
C C13 0.8568(4) 0.8203(5) 0.73559(16) 0.0398(9) Uani d . 1
H H13 0.9139 0.8299 0.7064 0.048 Uiso calc R 1
C C14 0.7304(4) 0.6963(5) 0.72221(15) 0.0342(8) Uani d . 1
O O2 0.8363(3) 1.0567(3) 0.86001(10) 0.0377(6) Uani d . 1
O O3 0.7604(3) 0.5351(3) 0.72887(11) 0.0446(7) Uani d . 1
O O4 0.6045(3) 0.7566(3) 0.70253(11) 0.0355(6) Uani d . 1
O O8 0.8527(3) 0.4115(3) 0.84593(14) 0.0528(8) Uani d D 1
H H8A 0.849(3) 0.453(6) 0.8130(10) 0.079 Uiso d D 1
H H8B 0.844(3) 0.3049(18) 0.841(2) 0.079 Uiso d D 1

loop_
_atom_site_aniso_label
_atom_site_aniso_U_11
_atom_site_aniso_U_22
_atom_site_aniso_U_33
_atom_site_aniso_U_12
_atom_site_aniso_U_13
_atom_site_aniso_U_23
Ni1 0.0271(3) 0.0266(2) 0.0219(3) 0.00066(15) 0.00780(18) -0.00041(15)
N1 0.0318(17) 0.0292(14) 0.0293(16) -0.0017(11) 0.0113(13) -0.0014(11)
N2 0.0316(16) 0.0337(14) 0.0234(15) 0.0006(11) 0.0088(12) 0.0013(11)
O1 0.0369(14) 0.0290(11) 0.0335(14) -0.0030(10) 0.0173(11) -0.0023(10)
O5 0.0408(15) 0.0291(12) 0.0396(15) -0.0013(11) 0.0102(12) -0.0037(10)
O6 0.0390(15) 0.0308(12) 0.0349(14) -0.0011(10) 0.0098(12) -0.0001(10)
O7 0.0354(15) 0.0421(14) 0.0261(13) 0.0058(11) 0.0096(11) 0.0020(11)
C1 0.036(2) 0.053(2) 0.041(2) -0.0101(17) 0.0090(17) -0.0053(18)
C2 0.038(2) 0.052(2) 0.067(3) -0.0088(19) 0.016(2) 0.002(2)
C3 0.047(2) 0.056(3) 0.065(3) -0.001(2) 0.034(2) 0.009(2)
C4 0.049(3) 0.055(2) 0.042(2) 0.002(2) 0.025(2) 0.0055(19)
C5 0.036(2) 0.0323(17) 0.032(2) 0.0040(14) 0.0173(16) -0.0004(14)
C6 0.035(2) 0.0338(17) 0.0262(18) 0.0053(14) 0.0112(15) 0.0013(13)
C7 0.055(3) 0.066(3) 0.031(2) 0.004(2) 0.0166(19) -0.0042(19)
C8 0.058(3) 0.067(3) 0.029(2) -0.003(2) 0.0016(19) -0.0078(19)
C9 0.042(2) 0.056(2) 0.039(2) -0.0103(19) 0.0009(18) -0.0003(19)
C10 0.036(2) 0.047(2) 0.033(2) -0.0026(16) 0.0067(16) 0.0035(16)
C11 0.0309(18) 0.0263(16) 0.0304(18) -0.0045(13) 0.0053(14) -0.0003(13)
C12 0.039(2) 0.0347(18) 0.044(2) -0.0111(15) 0.0164(17) -0.0024(16)
C13 0.042(2) 0.045(2) 0.037(2) -0.0077(17) 0.0233(17) -0.0025(17)
C14 0.037(2) 0.0384(18) 0.0301(19) -0.0024(16) 0.0168(16) -0.0060(15)
O2 0.0465(15) 0.0304(12) 0.0381(15) -0.0083(10) 0.0132(11) -0.0096(10)
O3 0.0456(16) 0.0319(13) 0.0598(18) 0.0014(11) 0.0199(13) -0.0072(12)
O4 0.0320(15) 0.0396(13) 0.0351(15) 0.0037(10) 0.0049(11) -0.0023(10)
O8 0.0578(18) 0.0311(14) 0.070(2) -0.0023(12) 0.0092(15) 0.0071(14)

loop_
_atom_type_symbol
_atom_type_description
_atom_type_scat_dispersion_real
_atom_type_scat_dispersion_imag
_atom_type_scat_source
C C 0.0033 0.0016 'International Tables Vol C Tables 4.2.6.8 and 6.1.1.4'
H H 0.0000 0.0000 'International Tables Vol C Tables 4.2.6.8 and 6.1.1.4'
N N 0.0061 0.0033 'International Tables Vol C Tables 4.2.6.8 and 6.1.1.4'
O O 0.0106 0.0060 'International Tables Vol C Tables 4.2.6.8 and 6.1.1.4'
Ni Ni 0.3393 1.1124 'International Tables Vol C Tables 4.2.6.8 and 6.1.1.4'

loop_
_geom_angle_atom_site_label_1
_geom_angle_atom_site_label_2
_geom_angle_atom_site_label_3
_geom_angle
_geom_angle_publ_flag
O1 Ni1 N1 176.36(10) yes
O1 Ni1 O5 88.10(10) ?
N1 Ni1 O5 88.60(10) ?
O1 Ni1 O6 89.16(9) yes
N1 Ni1 O6 94.03(10) ?
O5 Ni1 O6 175.27(11) ?
O1 Ni1 N2 93.51(11) ?
N1 Ni1 N2 85.02(12) ?
O5 Ni1 N2 90.84(10) yes
O6 Ni1 N2 85.48(10) ?
O1 Ni1 O7 92.47(11) ?
N1 Ni1 O7 89.11(12) yes
O5 Ni1 O7 91.06(10) ?
O6 Ni1 O7 92.91(9) ?
N2 Ni1 O7 173.79(10) ?
C5 N1 C1 124.8(3) ?
C5 N1 Ni1 108.0(2) ?
C1 N1 Ni1 126.8(3) ?
C6 N2 C10 116.1(3) ?
C6 N2 Ni1 111.2(3) ?
C10 N2 Ni1 132.0(2) ?
C11 O1 Ni1 129.2(2) ?
Ni1 O5 H5B 115(3) ?
Ni1 O5 H5A 113(3) ?
H5B O5 H5A 116(4) ?
Ni1 O6 H6B 106(2) ?
Ni1 O6 H6A 103(2) ?
H6B O6 H6A 115(4) ?
Ni1 O7 H7A 109(4) ?
Ni1 O7 H7B 121(3) ?
H7A O7 H7B 105(4) ?
C2 C1 N1 122.3(4) ?
C2 C1 H1 118.9 ?
N1 C1 H1 118.9 ?
C1 C2 C3 113.0(4) ?
C1 C2 H2 123.5 ?
C3 C2 H2 123.5 ?
C2 C3 C4 125.5(4) ?
C2 C3 H3 117.3 ?
C4 C3 H3 117.3 ?
C5 C4 C3 118.3(4) ?
C5 C4 H4A 120.8 ?
C3 C4 H4A 120.8 ?
C4 C5 N1 116.1(4) ?
C4 C5 C6 121.6(4) ?
N1 C5 C6 122.3(3) ?
N2 C6 C7 117.1(4) ?
N2 C6 C5 112.8(3) ?
C7 C6 C5 130.1(3) ?
C6 C7 C8 126.0(4) ?
C6 C7 H7 117.0 ?
C8 C7 H7 117.0 ?
C9 C8 C7 117.1(4) ?
C9 C8 H8 121.4 ?
C7 C8 H8 121.4 ?
C8 C9 C10 114.2(4) ?
C8 C9 H9 122.9 ?
C10 C9 H9 122.9 ?
N2 C10 C9 129.3(3) ?
N2 C10 H10 115.3 ?
C9 C10 H10 115.3 ?
O2 C11 O1 128.8(3) ?
O2 C11 C12 115.9(3) ?
O1 C11 C12 115.4(3) ?
C13 C12 C11 121.0(3) ?
C13 C12 H12 119.5 ?
C11 C12 H12 119.5 ?
C12 C13 C14 130.5(3) ?
C12 C13 H13 114.7 ?
C14 C13 H13 114.7 ?
O3 C14 O4 124.4(3) ?
O3 C14 C13 114.6(3) ?
O4 C14 C13 120.9(3) ?
H8A O8 H8B 104(5) ?

loop_
_geom_bond_atom_site_label_1
_geom_bond_atom_site_label_2
_geom_bond_distance
_geom_bond_publ_flag
Ni1 O1 1.940(2) yes
Ni1 O5 2.067(2) yes
Ni1 O6 2.089(3) yes
Ni1 O7 2.169(3) yes
Ni1 N1 1.963(3) yes
Ni1 N2 2.146(3) yes
N1 C5 1.359(5) ?
N1 C1 1.421(5) ?
N2 C6 1.259(4) ?
N2 C10 1.399(5) ?
O1 C11 1.265(4) ?
O5 H5B 0.81(3) ?
O5 H5A 0.813(10) ?
O6 H6B 0.81(3) ?
O6 H6A 0.820(10) ?
O7 H7A 0.81(4) ?
O7 H7B 0.83(4) ?
C1 C2 1.286(5) ?
C1 H1 0.9300 ?
C2 C3 1.401(6) ?
C2 H2 0.9300 ?
C3 C4 1.450(6) ?
C3 H3 0.9300 ?
C4 C5 1.309(5) ?
C4 H4A 0.9300 ?
C5 C6 1.559(5) ?
C6 C7 1.416(6) ?
C7 C8 1.428(6) ?
C7 H7 0.9300 ?
C8 C9 1.290(6) ?
C8 H8 0.9300 ?
C9 C10 1.414(5) ?
C9 H9 0.9300 ?
C10 H10 0.9300 ?
C11 O2 1.262(4) ?
C11 C12 1.386(5) ?
C12 C13 1.344(5) ?
C12 H12 0.9300 ?
C13 C14 1.525(5) ?
C13 H13 0.9300 ?
C14 O3 1.263(4) ?
C14 O4 1.305(5) ?
O8 H8A 0.83(3) ?
O8 H8B 0.823(10) ?

loop_
_geom_hbond_atom_site_label_D
_geom_hbond_atom_site_label_H
_geom_hbond_atom_site_label_A
_geom_hbond_site_symmetry_A
_geom_hbond_distance_DH
_geom_hbond_distance_HA
_geom_hbond_distance_DA
_geom_hbond_angle_DHA
_geom_hbond_publ_flag
O5 H5A O8 . 0.81(2) 1.86(2) 2.671(4) 173(4) y
O5 H5B O4 2_646 0.81(3) 2.14(4) 2.928(4) 165(3) y
O6 H6A O2 . 0.820(19) 1.849(19) 2.633(4) 160(3) y
O6 H6B O4 2_656 0.81(3) 2.04(3) 2.804(4) 157(3) y
O7 H7A O4 . 0.81(4) 1.89(4) 2.691(4) 174(3) y
O7 H7B O3 2_656 0.83(4) 1.92(4) 2.724(4) 163(4) y
O8 H8A O3 . 0.83(3) 2.13(3) 2.918(4) 159(3) y
O8 H8B O2 1_545 0.821(15) 1.942(17) 2.725(3) 159(5) y

loop_
_geom_torsion_atom_site_label_1
_geom_torsion_atom_site_label_2
_geom_torsion_atom_site_label_3
_geom_torsion_atom_site_label_4
_geom_torsion
O5 Ni1 N1 C5 91.0(2)
O6 Ni1 N1 C5 -85.1(2)
N2 Ni1 N1 C5 0.0(2)
O7 Ni1 N1 C5 -177.9(2)
O5 Ni1 N1 C1 -82.0(3)
O6 Ni1 N1 C1 102.0(3)
N2 Ni1 N1 C1 -172.9(3)
O7 Ni1 N1 C1 9.1(3)
O1 Ni1 N2 C6 177.8(2)
N1 Ni1 N2 C6 -5.6(2)
O5 Ni1 N2 C6 -94.1(2)
O6 Ni1 N2 C6 88.9(2)
O1 Ni1 N2 C10 7.9(3)
N1 Ni1 N2 C10 -175.5(3)
O5 Ni1 N2 C10 96.0(3)
O6 Ni1 N2 C10 -81.0(3)
O5 Ni1 O1 C11 -165.9(3)
O6 Ni1 O1 C11 10.2(3)
N2 Ni1 O1 C11 -75.2(3)
O7 Ni1 O1 C11 103.1(3)
C5 N1 C1 C2 -0.6(6)
Ni1 N1 C1 C2 171.2(3)
N1 C1 C2 C3 0.5(6)
C1 C2 C3 C4 -0.6(6)
C2 C3 C4 C5 0.8(7)
C3 C4 C5 N1 -0.8(5)
C3 C4 C5 C6 -178.1(3)
C1 N1 C5 C4 0.7(5)
Ni1 N1 C5 C4 -172.4(3)
C1 N1 C5 C6 178.0(3)
Ni1 N1 C5 C6 4.9(3)
C10 N2 C6 C7 1.7(4)
Ni1 N2 C6 C7 -169.9(3)
C10 N2 C6 C5 -179.6(3)
Ni1 N2 C6 C5 8.8(3)
C4 C5 C6 N2 167.1(3)
N1 C5 C6 N2 -10.0(4)
C4 C5 C6 C7 -14.4(6)
N1 C5 C6 C7 168.4(3)
N2 C6 C7 C8 -1.5(6)
C5 C6 C7 C8 -179.9(4)
C6 C7 C8 C9 0.2(7)
C7 C8 C9 C10 0.7(6)
C6 N2 C10 C9 -1.0(6)
Ni1 N2 C10 C9 168.5(3)
C8 C9 C10 N2 -0.4(6)
Ni1 O1 C11 O2 24.5(5)
Ni1 O1 C11 C12 -154.6(3)
O2 C11 C12 C13 -155.4(4)
O1 C11 C12 C13 23.8(5)
C11 C12 C13 C14 -2.4(7)
C12 C13 C14 O3 -100.5(5)
C12 C13 C14 O4 83.0(6)
